data_4023597
loop_
_publ_author_name
'Yusuke Takezawa'
'Kentaro Tanaka'
'Maiko Yori'
'Shohei Tashiro'
'Motoo Shiro'
'Mitsuhiko Shionoya'

_publ_contact_author_address
;
Department of Chemistry
The University of Tokyo
Graduate School of Science
7-3-1, Hongo
Bunkyo-ku
Tokyo
113-0033
;
_publ_contact_author_email ' shionoya@chem.s.u-tokyo.ac.jp '
_publ_contact_author_fax ' 81-3-5841-8061 '
_publ_contact_author_name ' Prof Mitsuhiko Shionoya '
_publ_contact_author_phone ' 81-3-5841-8061 '
_publ_section_title
;
 Soft Metal-Mediated Base Pairing with Novel Synthetic
 Nucleosides Possessing an O,S-Donor Ligand
;
_journal_name_full 'Journal of Organic Chemistry'
_journal_page_first 6092
_journal_page_last 6098
_journal_paper_doi 10.1021/jo800587d
_journal_volume 73
_journal_year 2008
_chemical_absolute_configuration rm
_chemical_formula_moiety 'C11 H15 N O4 S '
_chemical_formula_sum 'C11 H15 N O4 S'
_chemical_formula_weight 257.30
_space_group_IT_number 19
_symmetry_cell_setting orthorhombic
_symmetry_Int_Tables_number 19
_symmetry_space_group_name_Hall 'P 2ac 2ab'
_symmetry_space_group_name_H-M 'P 21 21 21'
_audit_creation_date 'Sat Oct 19 10:27:45 2002'
_audit_creation_method 'by teXsan'
_cell_angle_alpha 90
_cell_angle_beta 90
_cell_angle_gamma 90
_cell_formula_units_Z 4
_cell_length_a 6.8947(8)
_cell_length_b 10.767(1)
_cell_length_c 15.240(3)
_cell_measurement_reflns_used 8462
_cell_measurement_temperature 93.2
_cell_measurement_theta_max 29.9
_cell_measurement_theta_min 3.5
_cell_volume 1131.4(3)
_computing_cell_refinement 'PROCESS-AUTO (Rigaku, 1998)'
_computing_data_collection 'PROCESS-AUTO (Rigaku, 1998)'
_computing_data_reduction 'teXsan (MSC & Rigaku, 1999)'
_computing_molecular_graphics 'ORTEP (Johnson, 1976)'
_computing_publication_material 'teXsan (MSC & Rigaku, 1999)'
_computing_structure_refinement 'teXsan (MSC & Rigaku, 1999)'
_computing_structure_solution 'SIR97 (Altomare, 1999)'
_diffrn_detector_area_resol_mean 10.00
_diffrn_measured_fraction_theta_full 0.9937
_diffrn_measured_fraction_theta_max 0.9937
_diffrn_measurement_device_type 'Rigaku RAXIS-RAPID Imaging Plate'
_diffrn_measurement_method \w
_diffrn_radiation_type 'Mo K\a'
_diffrn_radiation_wavelength 0.7107
_diffrn_reflns_av_R_equivalents 0.032
_diffrn_reflns_limit_h_max 9
_diffrn_reflns_limit_h_min -9
_diffrn_reflns_limit_k_max 15
_diffrn_reflns_limit_k_min -14
_diffrn_reflns_limit_l_max 21
_diffrn_reflns_limit_l_min -21
_diffrn_reflns_number 13154
_diffrn_reflns_theta_full 30.00
_diffrn_reflns_theta_max 30.00
_exptl_absorpt_coefficient_mu 0.289
_exptl_absorpt_correction_T_max 0.972
_exptl_absorpt_correction_T_min 0.830
_exptl_absorpt_correction_type multi-scan
_exptl_absorpt_process_details 'ABSCOR (Higashi, 1995)'
_exptl_crystal_colour colorless
_exptl_crystal_density_diffrn 1.510
_exptl_crystal_density_method 'not measured'
_exptl_crystal_description block
_exptl_crystal_F_000 544.00
_exptl_crystal_size_max 0.400
_exptl_crystal_size_mid 0.400
_exptl_crystal_size_min 0.100
_refine_diff_density_max 0.47
_refine_diff_density_min -0.19
_refine_ls_extinction_method none
_refine_ls_goodness_of_fit_ref 1.050
_refine_ls_number_parameters 163
_refine_ls_number_reflns 1892
_refine_ls_R_factor_gt 0.0269
_refine_ls_shift/su_max 0.0004
_refine_ls_structure_factor_coef Fsqd
_refine_ls_weighting_details 'w = 1/[\s^2^(Fo^2^) + (0.04100(Max(Fo^2^,0) + 2Fc^2^)/3)^2^]'
_refine_ls_weighting_scheme calc
_refine_ls_wR_factor_ref 0.0660
_reflns_number_gt 1709
_reflns_number_total 1892
_reflns_threshold_expression F^2^>2.0\s(F^2^)
_cod_data_source_file jo800587d-file005.cif
_cod_data_source_block General
_cod_original_sg_symbol_H-M 'P 21 21 21   '
_cod_original_formula_sum 'C11 H15 N O4 S '
_cod_database_code 4023597

loop_
_symmetry_equiv_pos_as_xyz
x,y,z
1/2-x,-y,1/2+z
1/2+x,1/2-y,-z
-x,1/2+y,1/2-z

loop_
_atom_site_label
_atom_site_type_symbol
_atom_site_fract_x
_atom_site_fract_y
_atom_site_fract_z
_atom_site_U_iso_or_equiv
_atom_site_adp_type
_atom_site_occupancy
_atom_site_calc_flag
_atom_site_refinement_flags
_atom_site_disorder_assembly
_atom_site_disorder_group
S1 S 0.93390(6) 0.08255(4) 1.13872(3) 0.01363(9) Uani 1.00 d . . .
O1 O 1.0062(2) 0.1093(1) 0.70522(7) 0.0113(3) Uani 1.00 d . . .
O2 O 0.7737(2) 0.2839(1) 0.58518(9) 0.0155(3) Uani 1.00 d . . .
O3 O 1.3706(2) 0.2818(1) 0.58292(9) 0.0134(3) Uani 1.00 d . . .
O4 O 0.5881(2) 0.0421(1) 1.03244(8) 0.0130(3) Uani 1.00 d . . .
N1 N 0.8743(2) 0.1370(1) 0.84692(9) 0.0102(3) Uani 1.00 d . . .
C1 C 0.8549(2) 0.1695(2) 0.7521(1) 0.0095(3) Uani 1.00 d . . .
C2 C 0.8767(2) 0.3082(2) 0.7334(1) 0.0109(3) Uani 1.00 d . . .
C3 C 0.9422(2) 0.3047(1) 0.6379(1) 0.0102(3) Uani 1.00 d . . .
C4 C 1.0775(2) 0.1919(1) 0.6371(1) 0.0086(3) Uani 1.00 d . . .
C5 C 1.2879(2) 0.2210(2) 0.6574(1) 0.0107(4) Uani 1.00 d . . .
C6 C 1.0490(2) 0.1560(2) 0.8853(1) 0.0123(4) Uani 1.00 d . . .
C7 C 1.0771(2) 0.1360(2) 0.9732(1) 0.0121(3) Uani 1.00 d . . .
C8 C 0.9226(3) 0.1000(1) 1.0273(1) 0.0109(3) Uani 1.00 d . . .
C9 C 0.7432(2) 0.0786(2) 0.9844(1) 0.0094(3) Uani 1.00 d . . .
C10 C 0.7190(2) 0.0950(1) 0.8949(1) 0.0088(3) Uani 1.00 d . . .
C11 C 0.5286(2) 0.0710(2) 0.8518(1) 0.0121(4) Uani 1.00 d . . .
H1 H 0.7329 0.1414 0.7309 0.0114 Uiso 1.00 calc . . .
H2O H 0.820(3) 0.263(2) 0.537(2) 0.0203 Uiso 1.00 d . . .
H2a H 0.7570 0.3510 0.7400 0.0131 Uiso 1.00 calc . . .
H2b H 0.9717 0.3453 0.7702 0.0131 Uiso 1.00 calc . . .
H3 H 1.0080 0.3786 0.6215 0.0123 Uiso 1.00 calc . . .
H3O H 1.477(3) 0.281(2) 0.591(2) 0.0177 Uiso 1.00 d . . .
H4 H 1.0692 0.1515 0.5818 0.0103 Uiso 1.00 calc . . .
H4O H 0.623(3) 0.033(2) 1.089(1) 0.0177 Uiso 1.00 d . . .
H5a H 1.3563 0.1461 0.6690 0.0128 Uiso 1.00 calc . . .
H5b H 1.2954 0.2738 0.7072 0.0128 Uiso 1.00 calc . . .
H6 H 1.1546 0.1838 0.8505 0.0148 Uiso 1.00 calc . . .
H7 H 1.2027 0.1467 0.9977 0.0145 Uiso 1.00 calc . . .
H11a H 0.4702 0.1478 0.8362 0.0145 Uiso 1.00 calc . . .
H11b H 0.5481 0.0225 0.8005 0.0145 Uiso 1.00 calc . . .
H11c H 0.4463 0.0276 0.8912 0.0145 Uiso 1.00 calc . . .

loop_
_atom_site_aniso_label
_atom_site_aniso_U_11
_atom_site_aniso_U_22
_atom_site_aniso_U_33
_atom_site_aniso_U_12
_atom_site_aniso_U_13
_atom_site_aniso_U_23
S1 0.0174(2) 0.0157(2) 0.0079(2) -0.0015(2) -0.0022(2) 0.0012(2)
O1 0.0136(5) 0.0091(5) 0.0111(5) 0.0008(4) 0.0056(4) 0.0021(4)
O2 0.0084(5) 0.0293(7) 0.0087(6) 0.0016(5) -0.0012(5) 0.0006(6)
O3 0.0074(5) 0.0216(7) 0.0114(6) -0.0029(5) 0.0013(5) 0.0034(5)
O4 0.0123(5) 0.0188(6) 0.0079(5) -0.0038(5) 0.0017(5) 0.0021(5)
N1 0.0105(6) 0.0121(6) 0.0080(6) -0.0003(5) 0.0001(5) 0.0011(5)
C1 0.0091(6) 0.0134(7) 0.0061(7) 0.0005(6) 0.0016(6) 0.0003(6)
C2 0.0127(7) 0.0107(7) 0.0092(7) 0.0018(6) 0.0015(6) 0.0005(6)
C3 0.0089(6) 0.0122(7) 0.0097(6) -0.0008(6) -0.0004(7) 0.0021(6)
C4 0.0086(6) 0.0107(6) 0.0064(6) -0.0013(6) 0.0029(6) 0.0005(6)
C5 0.0096(6) 0.0142(8) 0.0083(7) -0.0003(6) 0.0008(6) 0.0017(6)
C6 0.0090(7) 0.0151(8) 0.0129(7) -0.0010(6) 0.0006(6) 0.0015(6)
C7 0.0103(7) 0.0131(7) 0.0129(7) -0.0008(7) -0.0023(7) 0.0011(6)
C8 0.0154(7) 0.0083(7) 0.0090(6) 0.0006(7) -0.0016(6) 0.0004(6)
C9 0.0099(7) 0.0091(7) 0.0091(7) -0.0003(6) 0.0020(5) 0.0004(6)
C10 0.0085(6) 0.0092(7) 0.0087(7) 0.0010(6) 0.0008(6) -0.0002(6)
C11 0.0098(7) 0.0164(7) 0.0099(7) -0.0021(6) -0.0002(6) 0.0016(6)

loop_
_atom_type_symbol
_atom_type_description
_atom_type_scat_dispersion_real
_atom_type_scat_dispersion_imag
_atom_type_scat_source
C C 0.003 0.002
;International Tables for Crystallography
(1992, Vol. C, Tables 4.2.6.8 and 6.1.1.1)
;
H H 0.000 0.000
;International Tables for Crystallography
(1992, Vol. C, Table 6.1.1.2)
;
N N 0.006 0.003
;International Tables for Crystallography
(1992, Vol. C, Tables 4.2.6.8 and 6.1.1.1)
;
O O 0.011 0.006
;International Tables for Crystallography
(1992, Vol. C, Tables 4.2.6.8 and 6.1.1.1)
;
S S 0.125 0.123
;International Tables for Crystallography
(1992, Vol. C, Tables 4.2.6.8 and 6.1.1.1)
;

loop_
_geom_angle_atom_site_label_1
_geom_angle_atom_site_label_2
_geom_angle_atom_site_label_3
_geom_angle
_geom_angle_site_symmetry_1
_geom_angle_site_symmetry_2
_geom_angle_site_symmetry_3
_geom_angle_publ_flag
C1 O1 C4 109.1(1) . . . yes
C3 O2 H2O 102(1) . . . no
C5 O3 H3O 104(1) . . . no
C9 O4 H4O 109(1) . . . no
C1 N1 C6 117.6(1) . . . yes
C1 N1 C10 121.5(1) . . . yes
C6 N1 C10 120.9(1) . . . yes
O1 C1 N1 108.3(1) . . . yes
O1 C1 C2 106.3(1) . . . yes
O1 C1 H1 109.5 . . . no
N1 C1 C2 113.6(1) . . . yes
N1 C1 H1 109.5 . . . no
C2 C1 H1 109.5 . . . no
C1 C2 C3 100.5(1) . . . yes
C1 C2 H2a 111.7 . . . no
C1 C2 H2b 111.7 . . . no
C3 C2 H2a 111.7 . . . no
C3 C2 H2b 111.7 . . . no
H2a C2 H2b 109.5 . . . no
O2 C3 C2 107.4(1) . . . yes
O2 C3 C4 111.5(1) . . . yes
O2 C3 H3 111.8 . . . no
C2 C3 C4 102.0(1) . . . yes
C2 C3 H3 111.8 . . . no
C4 C3 H3 111.8 . . . no
O1 C4 C3 105.9(1) . . . yes
O1 C4 C5 107.7(1) . . . yes
O1 C4 H4 109.4 . . . no
C3 C4 C5 114.7(1) . . . yes
C3 C4 H4 109.4 . . . no
C5 C4 H4 109.4 . . . no
O3 C5 C4 108.3(1) . . . yes
O3 C5 H5a 109.8 . . . no
O3 C5 H5b 109.8 . . . no
C4 C5 H5a 109.8 . . . no
C4 C5 H5b 109.8 . . . no
H5a C5 H5b 109.5 . . . no
N1 C6 C7 121.7(2) . . . yes
N1 C6 H6 119.2 . . . no
C7 C6 H6 119.2 . . . no
C6 C7 C8 120.7(2) . . . yes
C6 C7 H7 119.6 . . . no
C8 C7 H7 119.6 . . . no
S1 C8 C7 125.4(1) . . . yes
S1 C8 C9 118.7(1) . . . yes
C7 C8 C9 115.8(1) . . . yes
O4 C9 C8 119.1(1) . . . yes
O4 C9 C10 118.3(1) . . . yes
C8 C9 C10 122.6(1) . . . yes
N1 C10 C9 118.2(1) . . . yes
N1 C10 C11 120.6(1) . . . yes
C9 C10 C11 121.2(1) . . . yes
C10 C11 H11a 109.5 . . . no
C10 C11 H11b 109.5 . . . no
C10 C11 H11c 109.5 . . . no
H11a C11 H11b 109.5 . . . no
H11a C11 H11c 109.5 . . . no
H11b C11 H11c 109.5 . . . no

loop_
_geom_bond_atom_site_label_1
_geom_bond_atom_site_label_2
_geom_bond_distance
_geom_bond_site_symmetry_1
_geom_bond_site_symmetry_2
_geom_bond_publ_flag
S1 C8 1.709(2) . . yes
O1 C1 1.421(2) . . yes
O1 C4 1.453(2) . . yes
O2 C3 1.430(2) . . yes
O2 H2O 0.83(2) . . no
O3 C5 1.430(2) . . yes
O3 H3O 0.74(2) . . no
O4 C9 1.354(2) . . yes
O4 H4O 0.90(2) . . no
N1 C1 1.493(2) . . yes
N1 C6 1.355(2) . . yes
N1 C10 1.372(2) . . yes
C1 C2 1.528(2) . . yes
C1 H1 0.950 . . no
C2 C3 1.526(2) . . yes
C2 H2a 0.950 . . no
C2 H2b 0.950 . . no
C3 C4 1.531(2) . . yes
C3 H3 0.950 . . no
C4 C5 1.516(2) . . yes
C4 H4 0.950 . . no
C5 H5a 0.950 . . no
C5 H5b 0.950 . . no
C6 C7 1.370(2) . . yes
C6 H6 0.950 . . no
C7 C8 1.402(2) . . yes
C7 H7 0.950 . . no
C8 C9 1.418(2) . . yes
C9 C10 1.386(2) . . yes
C10 C11 1.490(2) . . yes
C11 H11a 0.950 . . no
C11 H11b 0.950 . . no
C11 H11c 0.950 . . no

loop_
_geom_contact_atom_site_label_1
_geom_contact_atom_site_label_2
_geom_contact_distance
_geom_contact_site_symmetry_1
_geom_contact_site_symmetry_2
_geom_contact_publ_flag
O1 H4O 2.51(2) . 2_654 ?
O1 O4 3.164(2) . 2_654 ?
O1 C2 3.469(2) . 4_746 ?
O2 O3 2.740(2) . 3_456 ?
O2 O3 2.779(2) . 1_455 ?
O2 H3O 3.11(2) . 3_456 ?
O2 H4O 3.49(2) . 2_654 ?
O2 C5 3.590(2) . 1_455 ?
O3 H2O 3.18(2) . 1_655 ?
O3 O4 3.321(2) . 4_756 ?
O3 C11 3.342(2) . 4_756 ?
O3 C10 3.445(2) . 4_756 ?
O3 C9 3.447(2) . 4_756 ?
O3 C3 3.526(2) . 3_556 ?
O4 C4 3.194(2) . 2_655 ?
O4 H2O 3.35(2) . 2_655 ?
O4 H3O 3.42(2) . 4_746 ?
O4 C7 3.467(2) . 3_457 ?
O4 C6 3.494(2) . 3_457 ?
C1 H4O 3.31(2) . 2_654 ?
C2 H3O 3.52(2) . 1_455 ?
C3 H3O 3.30(2) . 1_455 ?
C4 H4O 2.89(2) . 2_654 ?
C4 H2O 3.17(2) . 3_556 ?
C4 H3O 3.56(2) . 3_456 ?
C5 H2O 2.97(2) . 3_556 ?
C6 H4O 3.41(2) . 3_557 ?
C6 C11 3.469(2) . 1_655 ?
C7 C9 3.342(3) . 3_557 ?
C11 H3O 3.25(2) . 4_746 ?
H2O H3O 2.51(3) . 1_455 ?
H2O H4O 3.31(3) . 2_654 ?

loop_
_cod_related_entry_id
_cod_related_entry_database
_cod_related_entry_code
1 ChemSpider 30658715
